data_8104523
loop_
_publ_author_name
'Effenberger, H.'
'Parik, R.'
'Pertlik, F.'
'Rieck, B.'

_publ_section_title
;
 Synthesis and crystal structure of Co(PO3OH).H2O
;
_journal_name_full 'Zeitschrift fur Kristallographie'
_journal_page_first 199
_journal_page_last 206
_journal_paper_doi 10.1524/zkri.1991.194.14.199
_journal_volume 194
_journal_year 1991
_chemical_formula_sum 'Co H3 O5 P'
_chemical_formula_weight 172.92
_space_group_IT_number 148
_symmetry_cell_setting trigonal
_symmetry_Int_Tables_number 148
_symmetry_space_group_name_Hall '-R 3'
_symmetry_space_group_name_H-M 'R -3 :H'
_cell_angle_alpha 90
_cell_angle_beta 90
_cell_angle_gamma 120
_cell_formula_units_Z 18
_cell_length_a 15.956(3)
_cell_length_b 15.956(3)
_cell_length_c 7.703(2)
_cell_volume 1698.4(6)
_diffrn_ambient_temperature 293
_diffrn_radiation_probe x-ray
_diffrn_radiation_type MoK\a
_diffrn_radiation_wavelength 0.71073
_exptl_absorpt_coefficient_mu 4.65
_exptl_crystal_density_diffrn 3.043
_refine_ls_goodness_of_fit_ref 1.61
_refine_ls_number_parameters 77
_refine_ls_number_reflns 932
_refine_ls_R_factor_gt 0.032
_refine_ls_wR_factor_gt 0.027
_cod_data_source_file Zeit-Krist-1991-194-199-206.cif
_cod_data_source_block 1
_cod_depositor_comments
;
The following automatic conversions were performed:

'_journal_paper_doi' value
'https://doi.org/10.1524/zkri.1991.194.14.199' was changed to
'10.1524/zkri.1991.194.14.199'.

Automatic conversion script
Id: cif_fix_values 6433 2018-09-21 13:16:33Z andrius 
;
_cod_original_cell_volume 1698.4(9)
_cod_original_sg_symbol_H-M 'R -3'
_cod_original_formula_sum 'H3 Co O5 P'
_cod_database_code 8104523

loop_
_symmetry_equiv_pos_site_id
_symmetry_equiv_pos_as_xyz
1 x,y,z
2 -y,x-y,z
3 -x+y,-x,z
4 -x,-y,-z
5 y,-x+y,-z
6 x-y,x,-z
7 1/3+x,2/3+y,2/3+z
8 1/3-y,2/3+x-y,2/3+z
9 1/3-x+y,2/3-x,2/3+z
10 1/3-x,2/3-y,2/3-z
11 1/3+y,2/3-x+y,2/3-z
12 1/3+x-y,2/3+x,2/3-z
13 2/3+x,1/3+y,1/3+z
14 2/3-y,1/3+x-y,1/3+z
15 2/3-x+y,1/3-x,1/3+z
16 2/3-x,1/3-y,1/3-z
17 2/3+y,1/3-x+y,1/3-z
18 2/3+x-y,1/3+x,1/3-z

loop_
_atom_site_aniso_label
_atom_site_aniso_U_11
_atom_site_aniso_U_22
_atom_site_aniso_U_33
_atom_site_aniso_U_23
_atom_site_aniso_U_13
_atom_site_aniso_U_12
Co 0.0152(2) 0.0152(2) 0.0125(2) 0.0002(1) 0.0000(2) 0.0072(2)
P 0.0129(4) 0.0147(4) 0.0138(3) -0.0001(3) 0.0003(3) 0.0070(3)
O1 0.0170(11) 0.0234(12) 0.0137(9) -0.0029(8) -0.0005(8) 0.0100(10)
OH 0.0264(14) 0.0184(12) 0.0257(11) 0.0072(9) 0.0079(9) 0.0131(11)
O2 0.0135(11) 0.0219(12) 0.0149(9) -0.0025(8) -0.0005(8) 0.0091(9)
OW 0.0296(14) 0.0217(13) 0.0202(11) -0.0061(10) -0.0034(10) 0.0148(12)
O3 0.0152(11) 0.0193(11) 0.0144(9) 0.0015(8) 0.0019(8) 0.0114(9)

loop_
_atom_site_label
_atom_site_type_symbol
_atom_site_thermal_displace_type
_atom_site_fract_x
_atom_site_fract_y
_atom_site_fract_z
_atom_site_occupancy
_atom_site_U_iso_or_equiv
_atom_site_calc_flag
_atom_site_refinement_flags
_atom_site_disorder_assembly
_atom_site_disorder_group
Co Co Uani 0.25951(3) 0.27152(3) 0.18941(5) 1.000 0.0145(1) . . . .
P P Uani 0.15988(6) 0.40110(6) 0.08708(10) 1.000 0.0138(2) . . . .
O1 O Uani 0.17400(10) 0.42380(10) 0.2800(2) 1.000 0.0181(6) . . . .
OH O Uani 0.1987(2) 0.5005(2) -0.0140(3) 1.000 0.0227(7) . . . .
O2 O Uani 0.05290(10) 0.3377(2) 0.0410(2) 1.000 0.0167(6) . . . .
OW O Uani 0.1452(2) 0.1450(2) 0.0927(3) 1.000 0.0230(7) . . . .
O3 O Uani 0.22030(10) 0.35730(10) 0.0248(2) 1.000 0.0151(6) . . . .
HH H Uiso 0.173(4) 0.534(3) 0.008(7) 1.000 0.08(2) . . . .
HW1 H Uiso 0.161(2) 0.132(2) 0.026(4) 1.000 0.010(10) . . . .
HW2 H Uiso 0.122(4) 0.078(4) 0.165(9) 1.000 0.12(2) . . . .

loop_
_geom_angle_atom_site_label_1
_geom_angle_atom_site_label_2
_geom_angle_atom_site_label_3
_geom_angle
_geom_angle_site_symmetry_1
_geom_angle_site_symmetry_2
_geom_angle_site_symmetry_3
_geom_angle_publ_flag
OW Co O3 90.77(9) . . . yes
O2 Co OW 89.07(11) 5_555 . . yes
O1 Co OW 80.98(9) 10_555 . . yes
OW Co O3 93.68(10) . . 14_555 yes
O2 Co OW 172.20(12) 18_555 . . yes
O2 Co O3 77.81(9) 5_555 . . yes
O1 Co O3 97.63(7) 10_555 . . yes
O3 Co O3 175.46(7) . . 14_555 yes
O2 Co O3 96.24(7) 18_555 . . yes
O1 Co O2 169.04(9) 10_555 . 5_555 yes
O2 Co O3 101.33(10) 5_555 . 14_555 yes
O2 Co O2 89.09(10) 5_555 . 18_555 yes
O1 Co O3 83.98(7) 10_555 . 14_555 yes
O1 Co O2 101.38(8) 10_555 . 18_555 yes
O2 Co O3 79.26(8) 18_555 . 14_555 yes
O1 P OH 107.70(11) . . . yes
O1 P O2 111.61(10) . . . yes
O1 P O3 111.40(11) . . . yes
OH P O2 107.21(16) . . . yes
OH P O3 106.46(14) . . . yes
O2 P O3 112.13(12) . . . yes
Co O1 P 130.91(11) 10_555 . . yes
Co O2 P 129.77(12) 6_555 . . yes
Co O2 P 127.21(14) 17_455 . . yes
Co O2 Co 99.82(10) 6_555 . 17_455 yes
Co O3 P 123.52(9) . . . yes
Co O3 Co 94.52(7) . . 9_554 yes
Co O3 P 134.15(9) 9_554 . . yes
P OH HH 118(3) . . . no
Co OW HW1 108(3) . . . no
Co OW HW2 118(3) . . . no
HW1 OW HW2 95(4) . . . no

loop_
_geom_bond_atom_site_label_1
_geom_bond_atom_site_label_2
_geom_bond_distance
_geom_bond_site_symmetry_1
_geom_bond_site_symmetry_2
_geom_bond_publ_flag
Co OW 2.068(3) . . yes
Co O3 2.1746(17) . . yes
Co O2 2.118(2) . 5_555 yes
Co O1 2.0840(18) . 10_555 yes
Co O3 2.172(2) . 14_555 yes
Co O2 2.054(2) . 18_555 yes
P O1 1.5195(18) . . yes
P OH 1.588(3) . . yes
P O2 1.529(3) . . yes
P O3 1.524(2) . . yes
OH HH 0.84(6) . . no
OW HW1 0.65(3) . . no
OW HW2 1.09(6) . . no

loop_
_geom_hbond_atom_site_label_D
_geom_hbond_atom_site_label_H
_geom_hbond_atom_site_label_A
_geom_hbond_distance_DH
_geom_hbond_distance_HA
_geom_hbond_distance_DA
_geom_hbond_angle_DHA
_geom_hbond_site_symmetry_A
_geom_hbond_publ_flag
OH HH O1 0.84(6) 1.87(6) 2.696(4) 168(5) 17_455 yes
OW HW1 OW 0.65(3) 2.19(3) 2.720(5) 139(3) 5_555 yes
OW HW2 OH 1.09(6) 1.73(7) 2.654(4) 139(5) 14_555 yes

loop_
_geom_torsion_atom_site_label_1
_geom_torsion_atom_site_label_2
_geom_torsion_atom_site_label_3
_geom_torsion_atom_site_label_4
_geom_torsion
_geom_torsion_site_symmetry_1
_geom_torsion_site_symmetry_2
_geom_torsion_site_symmetry_3
_geom_torsion_site_symmetry_4
_geom_torsion_publ_flag
OW Co O3 P 97.05(13) . . . . no
OW Co O3 Co -110.03(9) . . . 9_554 no
O2 Co O3 P -174.08(13) 5_555 . . . no
O2 Co O3 Co -21.15(9) 5_555 . . 9_554 no
O1 Co O3 P 16.05(12) 10_555 . . . no
O1 Co O3 Co 168.97(6) 10_555 . . 9_554 no
O2 Co O3 P -86.37(13) 18_555 . . . no
O2 Co O3 Co 66.56(8) 18_555 . . 9_554 no
OW Co O2 P -85.8(2) . . 5_555 5_555 no
OW Co O2 Co 113.70(13) . . 5_555 9_554 no
O3 Co O2 P -176.8(2) . . 5_555 5_555 no
O3 Co O2 Co 22.71(9) . . 5_555 9_554 no
OW Co O1 P 149.21(15) . . 10_555 10_555 no
O3 Co O1 P -121.23(12) . . 10_555 10_555 no
OW Co O3 Co -161.59(10) . . 14_555 14_555 no
OW Co O3 P -13.53(17) . . 14_555 14_555 no
O3 Co O2 Co 158.01(10) . . 18_555 14_555 no
O3 Co O2 P -3.13(19) . . 18_555 18_555 no
OH P O1 Co 110.38(17) . . . 10_555 no
O2 P O1 Co -7.04(18) . . . 10_555 no
O3 P O1 Co -133.22(12) . . . 10_555 no
O1 P O2 Co -166.49(15) . . . 6_555 no
O1 P O2 Co 37.9(2) . . . 17_455 no
OH P O2 Co 75.8(2) . . . 6_555 no
OH P O2 Co -79.80(18) . . . 17_455 no
O3 P O2 Co -40.7(2) . . . 6_555 no
O3 P O2 Co 163.71(13) . . . 17_455 no
O1 P O3 Co 29.33(14) . . . . no
O1 P O3 Co -111.45(13) . . . 9_554 no
OH P O3 Co 146.48(13) . . . . no
OH P O3 Co 5.70(18) . . . 9_554 no
O2 P O3 Co -96.57(13) . . . . no
O2 P O3 Co 122.65(14) . . . 9_554 no
